data_7204359
loop_
_publ_author_name
'Bell, Paul C.'
'Skranc, Wolfgang'
'Formosa, Xavier'
'O'Leary, Jane'
'Wallis, John D.'

_publ_section_title
;
 Interactions between alkynes and methoxy or dimethylamino groups in
 peri-naphthalene systems
;
_journal_issue 5
_journal_name_full 'Journal of the Chemical Society, Perkin Transactions 2'
_journal_page_first 878
_journal_paper_doi 10.1039/b201038k
_journal_year 2002
_chemical_formula_sum 'C13 H10 O'
_chemical_formula_weight 182.21
_chemical_melting_point 339.5(5)
_chemical_name_systematic
; 
1-ethynyl-8-methoxynaphthalene 
;
_space_group_IT_number 61
_symmetry_cell_setting orthorhombic
_symmetry_space_group_name_Hall '-P 2ac 2ab'
_symmetry_space_group_name_H-M 'P b c a'
_atom_sites_solution_hydrogens difmap
_atom_sites_solution_primary direct
_atom_sites_solution_secondary difmap
_audit_creation_method SHELXL
_cell_angle_alpha 90.00
_cell_angle_beta 90.00
_cell_angle_gamma 90.00
_cell_formula_units_Z 8
_cell_length_a 6.03190(10)
_cell_length_b 10.3050(4)
_cell_length_c 30.3610(12)
_cell_measurement_reflns_used 1978
_cell_measurement_temperature 150(2)
_cell_measurement_theta_max 27.50
_cell_measurement_theta_min 2.68
_cell_volume 1887.20(11)
_computing_cell_refinement
;
'DENZO (Otwinowski and Minor, 1997)'
'COLLECT (Hooft, 1998)'
;
_computing_data_collection
;
'DENZO (Otwinowski and Minor, 1997)'
'COLLECT (Hooft, 1998)'
;
_computing_data_reduction
;
'DENZO (Otwinowski and Minor, 1997)'
'COLLECT (Hooft, 1998)'
;
_computing_molecular_graphics 'ORTEP3 (Johnson and Burnett, 1996)'
_computing_publication_material 'SHELXL-93 (Sheldrick, 1993)'
_computing_structure_refinement 'SHELXL-93 (Sheldrick, 1993)'
_computing_structure_solution 'SHELXS-86 (Sheldrick, 1990)'
_diffrn_ambient_temperature 150(2)
_diffrn_detector_area_resol_mean 9.091
_diffrn_measurement_device 'Enraf Nonius KappaCCD area detector'
_diffrn_measurement_method 'Phi and Omega scans to fill Ewald sphere'
_diffrn_radiation_monochromator graphite
_diffrn_radiation_source 'Enraf Nonius FR591 rotating anode'
_diffrn_radiation_type MoKa
_diffrn_radiation_wavelength 0.71069
_diffrn_reflns_av_R_equivalents 0.0798
_diffrn_reflns_av_sigmaI/netI 0.0594
_diffrn_reflns_limit_h_max 7
_diffrn_reflns_limit_h_min -7
_diffrn_reflns_limit_k_max 13
_diffrn_reflns_limit_k_min -10
_diffrn_reflns_limit_l_max 39
_diffrn_reflns_limit_l_min -39
_diffrn_reflns_number 13043
_diffrn_reflns_theta_max 27.50
_diffrn_reflns_theta_min 2.68
_exptl_absorpt_coefficient_mu 0.080
_exptl_absorpt_correction_T_max 0.997
_exptl_absorpt_correction_T_min 0.895
_exptl_absorpt_correction_type multi-scan
_exptl_absorpt_process_details
; 
Using multiple and symmetry-related data measurements via the program 
SORTAV
See R. H. Blessing, Acta Cryst. (1995), A51, 33-38 
;
_exptl_crystal_colour orange
_exptl_crystal_density_diffrn 1.283
_exptl_crystal_description plates
_exptl_crystal_F_000 768
_exptl_crystal_size_max 0.15
_exptl_crystal_size_mid 0.15
_exptl_crystal_size_min 0.05
_refine_diff_density_max 0.366
_refine_diff_density_min -0.235
_refine_diff_density_rms 0.051
_refine_ls_extinction_method none
_refine_ls_goodness_of_fit_all 1.049
_refine_ls_goodness_of_fit_obs 1.167
_refine_ls_hydrogen_treatment refall
_refine_ls_matrix_type full
_refine_ls_number_parameters 167
_refine_ls_number_reflns 1978
_refine_ls_number_restraints 0
_refine_ls_restrained_S_all 1.048
_refine_ls_restrained_S_obs 1.167
_refine_ls_R_factor_all 0.0925
_refine_ls_R_factor_obs 0.0535
_refine_ls_shift/esd_max -0.110
_refine_ls_shift/esd_mean 0.008
_refine_ls_structure_factor_coef Fsqd
_refine_ls_weighting_details 'w=1/[s^2^(Fo^2^)+( 0.0728P)^2^+0.0515P] where P=(Fo^2^+2Fc^2^)/3'
_refine_ls_weighting_scheme calc
_refine_ls_wR_factor_all 0.1421
_refine_ls_wR_factor_obs 0.1256
_reflns_number_observed 1410
_reflns_number_total 2153
_reflns_observed_criterion >2sigma(I)
_cod_data_source_file b201038k.txt
_cod_data_source_block acet-14
_cod_depositor_comments
;
The following automatic conversions were performed:

'_chemical_melting_point' value '339-340' was changed to '339.5(5)' -
the average value was taken and precision was estimated.

Automatic conversion script
Id: cif_fix_values 1569 2011-02-09 13:29:24Z adriana 

The following automatic conversions were performed:

'_refine_ls_weighting_scheme' value 'calc w=1/[s^2^(Fo^2^)+(
0.0728P)^2^+0.0515P] where P=(Fo^2^+2Fc^2^)/3' was changed to 'calc'.
New tag '_refine_ls_weighting_details' was created. The value of the
new tag was set to 'w=1/[s^2^(Fo^2^)+( 0.0728P)^2^+0.0515P] where
P=(Fo^2^+2Fc^2^)/3'.

Automatic conversion script
Id: cif_fix_values 3143 2015-03-26 13:38:13Z robertas 
;
_cod_original_sg_symbol_H-M Pbca
_cod_database_code 7204359

loop_
_symmetry_equiv_pos_as_xyz
'x, y, z'
'x+1/2, -y+1/2, -z'
'-x, y+1/2, -z+1/2'
'-x+1/2, -y, z+1/2'
'-x, -y, -z'
'-x-1/2, y-1/2, z'
'x, -y-1/2, z-1/2'
'x-1/2, y, -z-1/2'

loop_
_atom_site_aniso_label
_atom_site_aniso_U_11
_atom_site_aniso_U_22
_atom_site_aniso_U_33
_atom_site_aniso_U_23
_atom_site_aniso_U_13
_atom_site_aniso_U_12
O1 0.0436(8) 0.0366(8) 0.0243(7) -0.0015(5) -0.0037(5) -0.0080(6)
C1 0.0281(9) 0.0217(9) 0.0224(9) -0.0005(7) -0.0024(6) 0.0029(7)
C2 0.0267(10) 0.0257(10) 0.0355(10) -0.0006(8) -0.0016(8) -0.0017(8)
C3 0.0312(10) 0.0303(11) 0.0333(10) 0.0037(8) 0.0081(8) 0.0001(8)
C4 0.0349(10) 0.0270(10) 0.0243(9) -0.0001(7) 0.0038(7) 0.0048(8)
C5 0.0345(10) 0.0257(10) 0.0228(9) -0.0018(7) -0.0033(8) 0.0037(8)
C6 0.0311(10) 0.0281(10) 0.0328(10) -0.0023(8) -0.0059(8) -0.0018(8)
C7 0.0283(10) 0.0276(10) 0.0309(10) 0.0010(8) 0.0015(7) -0.0013(8)
C8 0.0260(8) 0.0221(9) 0.0234(9) 0.0001(7) -0.0002(6) 0.0031(7)
C9 0.0280(9) 0.0203(9) 0.0247(8) 0.0002(7) -0.0004(7) 0.0061(7)
C10 0.0240(8) 0.0184(9) 0.0244(8) 0.0014(7) -0.0016(6) 0.0044(7)
C11 0.0305(9) 0.0233(9) 0.0277(9) 0.0009(7) -0.0016(7) 0.0026(8)
C12 0.0412(11) 0.0430(13) 0.0316(10) 0.0035(10) 0.0056(9) 0.0005(9)
C18 0.0503(13) 0.0341(13) 0.0359(11) -0.0043(10) -0.0122(9) -0.0077(10)

loop_
_atom_site_label
_atom_site_type_symbol
_atom_site_fract_x
_atom_site_fract_y
_atom_site_fract_z
_atom_site_U_iso_or_equiv
_atom_site_thermal_displace_type
_atom_site_occupancy
_atom_site_calc_flag
_atom_site_refinement_flags
_atom_site_disorder_group
O1 O 0.1582(2) 0.02980(12) 0.17549(4) 0.0348(4) Uani 1 d . .
C1 C 0.1704(2) 0.0033(2) 0.13129(5) 0.0241(4) Uani 1 d . .
C2 C 0.3311(3) 0.0531(2) 0.10415(6) 0.0293(4) Uani 1 d . .
C3 C 0.3332(3) 0.0225(2) 0.05911(6) 0.0316(5) Uani 1 d . .
C4 C 0.1767(3) -0.0566(2) 0.04138(6) 0.0287(4) Uani 1 d . .
C5 C -0.1564(3) -0.1914(2) 0.04968(6) 0.0277(4) Uani 1 d . .
C6 C -0.3181(3) -0.2449(2) 0.07495(6) 0.0307(4) Uani 1 d . .
C7 C -0.3249(3) -0.2187(2) 0.12021(6) 0.0289(4) Uani 1 d . .
C8 C -0.1717(2) -0.1380(2) 0.14008(5) 0.0239(4) Uani 1 d . .
C9 C 0.0077(3) -0.1100(2) 0.06835(5) 0.0243(4) Uani 1 d . .
C10 C 0.0020(2) -0.0813(2) 0.11429(5) 0.0223(4) Uani 1 d . .
C11 C -0.1996(3) -0.1180(2) 0.18651(5) 0.0272(4) Uani 1 d . .
C12 C -0.2530(3) -0.1139(2) 0.22425(6) 0.0386(5) Uani 1 d . .
C18 C 0.3044(4) 0.1239(2) 0.19320(7) 0.0401(5) Uani 1 d . .
H2 H 0.4456(29) 0.1065(18) 0.1168(6) 0.035(5) Uiso 1 d . .
H3 H 0.4497(30) 0.0589(18) 0.0402(6) 0.038(5) Uiso 1 d . .
H4 H 0.1768(27) -0.0781(18) 0.0105(7) 0.039(5) Uiso 1 d . .
H5 H -0.1470(26) -0.2046(18) 0.0193(7) 0.037(5) Uiso 1 d . .
H6 H -0.4251(28) -0.3052(18) 0.0627(6) 0.034(5) Uiso 1 d . .
H7 H -0.4329(26) -0.2587(18) 0.1398(6) 0.031(5) Uiso 1 d . .
H12 H -0.2873(35) -0.1079(22) 0.2547(8) 0.068(7) Uiso 1 d . .
H18A H 0.4651(36) 0.0962(21) 0.1889(7) 0.053(6) Uiso 1 d . .
H18B H 0.2626(27) 0.1264(18) 0.2236(6) 0.035(5) Uiso 1 d . .
H18C H 0.2865(29) 0.2100(20) 0.1769(6) 0.042(5) Uiso 1 d . .

loop_
_atom_type_symbol
_atom_type_description
_atom_type_scat_dispersion_real
_atom_type_scat_dispersion_imag
_atom_type_scat_source
C C 0.0033 0.0016 'International Tables Vol C Tables 4.2.6.8 and 6.1.1.4'
H H 0.0000 0.0000 'International Tables Vol C Tables 4.2.6.8 and 6.1.1.4'
O O 0.0106 0.0060 'International Tables Vol C Tables 4.2.6.8 and 6.1.1.4'

loop_
_geom_angle_atom_site_label_1
_geom_angle_atom_site_label_2
_geom_angle_atom_site_label_3
_geom_angle
_geom_angle_site_symmetry_1
_geom_angle_site_symmetry_3
_geom_angle_publ_flag
C1 O1 C18 118.32(14) . . ?
O1 C1 C2 123.45(15) . . ?
O1 C1 C10 115.78(13) . . ?
C2 C1 C10 120.78(15) . . ?
C1 C2 C3 120.5(2) . . ?
C4 C3 C2 121.0(2) . . ?
C3 C4 C9 120.2(2) . . ?
C6 C5 C9 121.1(2) . . ?
C5 C6 C7 119.8(2) . . ?
C8 C7 C6 121.6(2) . . ?
C7 C8 C10 119.72(15) . . ?
C7 C8 C11 115.91(14) . . ?
C10 C8 C11 124.37(14) . . ?
C5 C9 C4 120.1(2) . . ?
C5 C9 C10 119.82(14) . . ?
C4 C9 C10 120.10(15) . . ?
C9 C10 C8 117.91(14) . . ?
C9 C10 C1 117.41(14) . . ?
C8 C10 C1 124.68(14) . . ?
C12 C11 C8 169.2(2) . . ?

loop_
_geom_bond_atom_site_label_1
_geom_bond_atom_site_label_2
_geom_bond_distance
_geom_bond_site_symmetry_2
_geom_bond_publ_flag
O1 C1 1.371(2) . ?
O1 C18 1.416(2) . ?
C1 C2 1.372(2) . ?
C1 C10 1.435(2) . ?
C2 C3 1.403(2) . ?
C3 C4 1.358(2) . ?
C4 C9 1.419(2) . ?
C5 C6 1.358(2) . ?
C5 C9 1.416(2) . ?
C6 C7 1.401(2) . ?
C7 C8 1.382(2) . ?
C8 C10 1.432(2) . ?
C8 C11 1.435(2) . ?
C9 C10 1.426(2) . ?
C11 C12 1.191(2) . ?

loop_
_cod_related_entry_id
_cod_related_entry_database
_cod_related_entry_code
1 ChemSpider 9162112
